data_4322617
loop_
_publ_author_name
'Joan Ribas'
'Carmen Diaz'
'Ramon Costa'
'Javier Tercero'
'Xavier Solans'
'Merc\'e Font-Bard\'ia'
'Helen Stoeckli-Evans'

_publ_section_title
;
 Synthesis and Magnetic Properties of Four New (Cu-Ni)2 Tetranuclear
 Complexes of General Formula [Cu(oxpn)Ni(\m-NCS)(H2O)(aa)]2(X)2 (oxpn
 =N,N'-Bis(3-aminopropyl)oxamide; aa = Bidentate Amine; X = ClO4- or
 PF6-). Ferro- and Antiferromagnetic Alternation
;
_journal_name_full 'Inorganic Chemistry'
_journal_page_first 233
_journal_page_last 239
_journal_paper_doi 10.1021/ic970899u
_journal_volume 37
_journal_year 1998
_chemical_compound_source synthesis
_chemical_formula_sum 'C15 H34 Cu F6 N7 Ni O3 P S'
_chemical_formula_weight 659.77
_chemical_name_systematic
;
 ?
;
_space_group_IT_number 2
_symmetry_cell_setting triclinic
_symmetry_space_group_name_Hall '-P 1'
_symmetry_space_group_name_H-M 'P -1'
_atom_sites_solution_hydrogens geom
_atom_sites_solution_primary direct
_atom_sites_solution_secondary difmap
_audit_creation_method SHELXL
_cell_angle_alpha 95.27(6)
_cell_angle_beta 99.22(2)
_cell_angle_gamma 108.86(7)
_cell_formula_units_Z 2
_cell_length_a 9.059(8)
_cell_length_b 12.604(2)
_cell_length_c 12.743(4)
_cell_measurement_reflns_used 13
_cell_measurement_temperature 273(2)
_cell_measurement_theta_max 16.6
_cell_measurement_theta_min 14.0
_cell_volume 1342.9(14)
_computing_cell_refinement 'STADI4 (Stoe Cie GmbH, Darmstadt, Germany)'
_computing_data_collection 'STADI4 (Stoe Cie GmbH, Darmstadt, Germany)'
_computing_data_reduction 'X-RED (Stoe Cie GmbH, Darmstadt, Germany)'
_computing_molecular_graphics 'Xtal_GX (Hall & du Boulay, 1995)'
_computing_publication_material 'SHELXL-93 (Sheldrick, 1993)'
_computing_structure_refinement 'SHELXL-93 (Sheldrick, 1993)'
_computing_structure_solution 'SHELXS-86 (Sheldrick, 1990)'
_diffrn_ambient_temperature 273(2)
_diffrn_measurement_device 'Stoe AED2 4-circle diffractometer'
_diffrn_measurement_method \w/2\Q
_diffrn_radiation_monochromator graphite
_diffrn_radiation_source 'fine-focus sealed tube'
_diffrn_radiation_type MoK\a
_diffrn_radiation_wavelength 0.71073
_diffrn_reflns_av_R_equivalents 0.0000
_diffrn_reflns_av_sigmaI/netI 0.0417
_diffrn_reflns_limit_h_max 10
_diffrn_reflns_limit_h_min -10
_diffrn_reflns_limit_k_max 14
_diffrn_reflns_limit_k_min -14
_diffrn_reflns_limit_l_max 15
_diffrn_reflns_limit_l_min 0
_diffrn_reflns_number 3518
_diffrn_reflns_theta_max 22.50
_diffrn_reflns_theta_min 2.56
_diffrn_standards_decay_% 2.0
_diffrn_standards_interval_time 60
_diffrn_standards_number 2
_exptl_absorpt_coefficient_mu 1.702
_exptl_absorpt_correction_T_max 1.382
_exptl_absorpt_correction_T_min 0.694
_exptl_absorpt_correction_type 'empirical - DIFABS'
_exptl_crystal_colour purple
_exptl_crystal_density_diffrn 1.632
_exptl_crystal_density_method none
_exptl_crystal_description plates
_exptl_crystal_F_000 678
_exptl_crystal_size_max 0.38
_exptl_crystal_size_mid 0.19
_exptl_crystal_size_min 0.11
_refine_diff_density_max 0.593
_refine_diff_density_min -0.522
_refine_diff_density_rms 0.097
_refine_ls_extinction_method none
_refine_ls_goodness_of_fit_all 1.370
_refine_ls_goodness_of_fit_obs 1.413
_refine_ls_hydrogen_treatment mixed
_refine_ls_matrix_type full
_refine_ls_number_parameters 320
_refine_ls_number_reflns 3518
_refine_ls_number_restraints 0
_refine_ls_restrained_S_all 1.370
_refine_ls_restrained_S_obs 1.413
_refine_ls_R_factor_all 0.1032
_refine_ls_R_factor_obs 0.0949
_refine_ls_shift/esd_max -0.001
_refine_ls_shift/esd_mean 0.000
_refine_ls_structure_factor_coef Fsqd
_refine_ls_weighting_details 'w=1/[\s^2^(Fo^2^)+(0.0000P)^2^+12.1570P] where P=(Fo^2^+2Fc^2^)/3'
_refine_ls_weighting_scheme calc
_refine_ls_wR_factor_all 0.1703
_refine_ls_wR_factor_obs 0.1674
_reflns_number_observed 3223
_reflns_number_total 3518
_reflns_observed_criterion >2sigma(I)
_cod_data_source_file ic970899u_1.cif
_cod_data_source_block compound1
_cod_depositor_comments
;
The following automatic conversions were performed:

'_refine_ls_weighting_scheme' value 'calc
w=1/[\s^2^(Fo^2^)+(0.0000P)^2^+12.1570P] where P=(Fo^2^+2Fc^2^)/3'
was changed to 'calc'. New tag '_refine_ls_weighting_details' was
created. The value of the new tag was set to
'w=1/[\s^2^(Fo^2^)+(0.0000P)^2^+12.1570P] where P=(Fo^2^+2Fc^2^)/3'.

Automatic conversion script
Id: cif_fix_values 3143 2015-03-26 13:38:13Z robertas 
;
_cod_original_cell_volume 1342.9(13)
_cod_database_code 4322617

loop_
_symmetry_equiv_pos_as_xyz
'x, y, z'
'-x, -y, -z'

loop_
_atom_site_aniso_label
_atom_site_aniso_U_11
_atom_site_aniso_U_22
_atom_site_aniso_U_33
_atom_site_aniso_U_23
_atom_site_aniso_U_13
_atom_site_aniso_U_12
Cu1 0.0366(8) 0.0431(8) 0.0383(8) 0.0037(6) 0.0095(6) 0.0151(6)
N1 0.079(8) 0.055(7) 0.062(7) 0.002(5) 0.025(6) 0.024(6)
N2 0.037(5) 0.031(5) 0.043(5) -0.003(4) 0.006(4) 0.016(4)
N3 0.039(5) 0.038(5) 0.032(5) 0.006(4) 0.003(4) 0.013(4)
N4 0.027(5) 0.076(7) 0.045(6) 0.003(5) 0.013(4) 0.011(5)
C1 0.178(19) 0.102(13) 0.083(12) 0.012(10) 0.040(12) 0.100(14)
C2 0.105(13) 0.132(14) 0.078(11) 0.028(10) 0.032(10) 0.093(12)
C3 0.072(9) 0.057(8) 0.053(7) 0.011(6) 0.007(6) 0.041(7)
C4 0.049(7) 0.037(6) 0.036(6) 0.013(5) 0.002(5) 0.010(5)
C5 0.016(5) 0.036(6) 0.035(6) -0.003(5) -0.003(4) 0.008(4)
C6 0.046(7) 0.052(7) 0.042(7) 0.013(5) 0.010(5) 0.026(6)
C7 0.049(7) 0.052(7) 0.062(8) 0.021(6) 0.007(6) 0.020(6)
C8 0.054(8) 0.081(9) 0.041(7) 0.022(6) 0.008(6) 0.032(7)
Ni1 0.0457(9) 0.0290(7) 0.0337(8) 0.0058(6) 0.0088(6) 0.0123(6)
O1 0.043(4) 0.033(4) 0.043(4) 0.009(3) 0.008(3) 0.018(3)
O2 0.040(4) 0.040(4) 0.046(4) 0.011(3) 0.012(4) 0.022(3)
O3 0.047(5) 0.034(4) 0.054(5) 0.002(3) 0.000(4) 0.009(4)
N5 0.058(6) 0.042(6) 0.043(6) 0.002(4) -0.001(5) 0.002(5)
N6 0.074(7) 0.048(6) 0.046(6) 0.006(5) 0.023(5) 0.033(6)
C9 0.098(12) 0.043(8) 0.084(11) -0.025(7) 0.023(9) 0.000(8)
C10 0.094(12) 0.038(8) 0.096(11) -0.007(7) 0.031(9) 0.021(8)
C11 0.079(10) 0.068(9) 0.085(11) 0.017(8) -0.023(8) 0.014(8)
C12 0.058(8) 0.064(9) 0.061(8) 0.009(7) 0.009(7) -0.007(7)
C13 0.101(12) 0.083(10) 0.073(10) 0.028(8) 0.054(9) 0.046(9)
C14 0.086(10) 0.068(9) 0.075(10) 0.015(7) 0.035(8) 0.045(8)
S1 0.097(3) 0.074(3) 0.062(2) 0.038(2) -0.026(2) -0.027(2)
C15 0.049(7) 0.035(6) 0.032(6) 0.002(5) 0.002(5) 0.009(5)
N7 0.061(7) 0.045(6) 0.041(6) 0.010(5) 0.009(5) 0.015(5)
P1 0.034(2) 0.062(2) 0.064(2) 0.013(2) 0.008(2) 0.013(2)
F1 0.101(7) 0.106(7) 0.135(8) 0.029(6) 0.030(6) 0.063(6)
F2 0.062(5) 0.105(6) 0.070(5) -0.005(4) 0.019(4) 0.022(4)
F3 0.086(6) 0.105(7) 0.110(7) 0.022(5) 0.061(5) 0.031(5)
F4 0.101(7) 0.107(7) 0.152(9) 0.048(7) -0.003(6) 0.042(6)
F5 0.098(7) 0.103(7) 0.073(6) -0.004(5) 0.022(5) 0.002(5)
F6 0.055(5) 0.106(7) 0.124(8) 0.000(6) 0.010(5) -0.006(5)

loop_
_atom_site_label
_atom_site_type_symbol
_atom_site_fract_x
_atom_site_fract_y
_atom_site_fract_z
_atom_site_U_iso_or_equiv
_atom_site_thermal_displace_type
_atom_site_occupancy
_atom_site_calc_flag
_atom_site_refinement_flags
_atom_site_disorder_group
Cu1 Cu 0.2767(2) 0.17214(11) -0.30619(10) 0.0389(4) Uani 1 d . .
N1 N 0.3682(13) 0.0674(8) -0.3803(8) 0.064(3) Uani 1 d . .
H1A H 0.2961(13) 0.0286(8) -0.4400(8) 0.077 Uiso 1 calc R .
H1B H 0.4545(13) 0.1109(8) -0.4021(8) 0.077 Uiso 1 calc R .
N2 N 0.3245(10) 0.1257(7) -0.1641(7) 0.036(2) Uani 1 d . .
N3 N 0.2039(10) 0.2770(7) -0.2244(6) 0.037(2) Uani 1 d . .
N4 N 0.2353(10) 0.2320(8) -0.4442(7) 0.051(3) Uani 1 d . .
H4A H 0.3306(10) 0.2707(8) -0.4584(7) 0.061 Uiso 1 calc R .
H4B H 0.1893(10) 0.1717(8) -0.4967(7) 0.061 Uiso 1 calc R .
C1 C 0.4157(25) -0.0161(15) -0.3219(13) 0.107(6) Uani 1 d . .
H1C H 0.3209(25) -0.0812(15) -0.3250(13) 0.128 Uiso 1 calc R .
H1D H 0.4853(25) -0.0419(15) -0.3601(13) 0.128 Uiso 1 calc R .
C2 C 0.4922(20) 0.0202(15) -0.2150(12) 0.089(5) Uani 1 d . .
H2A H 0.5808(20) 0.0897(15) -0.2119(12) 0.107 Uiso 1 calc R .
H2B H 0.5373(20) -0.0361(15) -0.1924(12) 0.107 Uiso 1 calc R .
C3 C 0.4007(15) 0.0421(10) -0.1336(9) 0.056(3) Uani 1 d . .
H3A H 0.3196(15) -0.0283(10) -0.1279(9) 0.067 Uiso 1 calc R .
H3B H 0.4717(15) 0.0709(10) -0.0639(9) 0.067 Uiso 1 calc R .
C4 C 0.2501(13) 0.1593(9) -0.0976(8) 0.042(3) Uani 1 d . .
C5 C 0.1806(10) 0.2484(8) -0.1323(8) 0.031(2) Uani 1 d . .
C6 C 0.1370(13) 0.3623(9) -0.2609(8) 0.044(3) Uani 1 d . .
H6A H 0.1718(13) 0.4277(9) -0.2049(8) 0.053 Uiso 1 calc R .
H6B H 0.0216(13) 0.3307(9) -0.2738(8) 0.053 Uiso 1 calc R .
C7 C 0.1876(14) 0.3991(10) -0.3616(9) 0.053(3) Uani 1 d . .
H7A H 0.1441(14) 0.4571(10) -0.3813(9) 0.064 Uiso 1 calc R .
H7B H 0.3028(14) 0.4331(10) -0.3472(9) 0.064 Uiso 1 calc R .
C8 C 0.1370(15) 0.3058(11) -0.4547(9) 0.056(3) Uani 1 d . .
H8A H 0.0262(15) 0.2604(11) -0.4597(9) 0.067 Uiso 1 calc R .
H8B H 0.1457(15) 0.3383(11) -0.5206(9) 0.067 Uiso 1 calc R .
Ni1 Ni 0.1027(2) 0.21483(11) 0.06981(10) 0.0361(4) Uani 1 d . .
O1 O 0.2298(8) 0.1281(5) -0.0061(5) 0.038(2) Uani 1 d . .
O2 O 0.1109(8) 0.2883(6) -0.0667(5) 0.039(2) Uani 1 d . .
O3 O -0.1213(9) 0.0960(6) -0.0205(6) 0.048(2) Uani 1 d . .
H1O3 H -0.1068 0.0914 -0.1023 0.080 Uiso 1 d . .
H2O3 H -0.1423 0.0150 -0.0218 0.080 Uiso 1 d . .
N5 N 0.3206(12) 0.3419(8) 0.1585(7) 0.053(3) Uani 1 d . .
N6 N -0.0115(12) 0.3279(8) 0.1309(7) 0.052(3) Uani 1 d . .
C9 C 0.2683(19) 0.4154(11) 0.2278(12) 0.083(5) Uani 1 d . .
H9A H 0.3542(19) 0.4874(11) 0.2529(12) 0.099 Uiso 1 calc R .
H9B H 0.2416(19) 0.3804(11) 0.2902(12) 0.099 Uiso 1 calc R .
C10 C 0.1245(18) 0.4357(10) 0.1673(12) 0.076(4) Uani 1 d . .
H10A H 0.0939(18) 0.4870(10) 0.2136(12) 0.091 Uiso 1 calc R .
H10B H 0.1517(18) 0.4713(10) 0.1054(12) 0.091 Uiso 1 calc R .
C11 C 0.4252(17) 0.2943(12) 0.2261(12) 0.084(5) Uani 1 d . .
H11A H 0.4507(102) 0.2398(66) 0.1815(16) 0.127 Uiso 1 calc R .
H11B H 0.3711(51) 0.2580(77) 0.2790(54) 0.127 Uiso 1 calc R .
H11C H 0.5214(56) 0.3544(17) 0.2615(67) 0.127 Uiso 1 calc R .
C12 C 0.4181(15) 0.4071(11) 0.0880(10) 0.068(4) Uani 1 d . .
H12A H 0.3536(31) 0.4359(64) 0.0392(49) 0.102 Uiso 1 calc R .
H12B H 0.4587(87) 0.3585(22) 0.0478(53) 0.102 Uiso 1 calc R .
H12C H 0.5053(63) 0.4692(46) 0.1311(11) 0.102 Uiso 1 calc R .
C13 C -0.0900(18) 0.2920(12) 0.2209(11) 0.077(4) Uani 1 d . .
H13A H -0.1164(105) 0.3533(30) 0.2538(50) 0.115 Uiso 1 calc R .
H13B H -0.0192(46) 0.2716(79) 0.2732(38) 0.115 Uiso 1 calc R .
H13C H -0.1854(62) 0.2277(52) 0.1944(16) 0.115 Uiso 1 calc R .
C14 C -0.1260(17) 0.3426(11) 0.0451(11) 0.070(4) Uani 1 d . .
H14A H -0.2130(54) 0.2723(23) 0.0212(50) 0.105 Uiso 1 calc R .
H14B H -0.0753(32) 0.3652(75) -0.0138(31) 0.105 Uiso 1 calc R .
H14C H -0.1653(82) 0.4000(55) 0.0712(23) 0.105 Uiso 1 calc R .
S1 S 0.0601(5) -0.0067(3) 0.3580(3) 0.095(2) Uani 1 d . .
C15 C 0.0725(13) 0.0663(9) 0.2590(8) 0.041(3) Uani 1 d . .
N7 N 0.0792(11) 0.1166(8) 0.1879(7) 0.050(2) Uani 1 d . .
P1 P -0.3212(4) 0.3202(3) -0.4702(3) 0.0545(9) Uani 1 d . .
F1 F -0.4002(11) 0.4088(8) -0.4997(8) 0.106(3) Uani 1 d . .
F2 F -0.4827(9) 0.2230(7) -0.5336(6) 0.081(2) Uani 1 d . .
F3 F -0.2540(10) 0.3205(7) -0.5761(7) 0.095(3) Uani 1 d . .
F4 F -0.2565(12) 0.2232(8) -0.4399(9) 0.120(3) Uani 1 d . .
F5 F -0.3913(11) 0.3156(8) -0.3630(7) 0.100(3) Uani 1 d . .
F6 F -0.1669(9) 0.4150(8) -0.4110(8) 0.105(3) Uani 1 d . .

loop_
_atom_type_symbol
_atom_type_description
_atom_type_scat_dispersion_real
_atom_type_scat_dispersion_imag
_atom_type_scat_source
C C 0.0033 0.0016 'International Tables Vol C Tables 4.2.6.8 and 6.1.1.4'
H H 0.0000 0.0000 'International Tables Vol C Tables 4.2.6.8 and 6.1.1.4'
N N 0.0061 0.0033 'International Tables Vol C Tables 4.2.6.8 and 6.1.1.4'
O O 0.0106 0.0060 'International Tables Vol C Tables 4.2.6.8 and 6.1.1.4'
P P 0.1023 0.0942 'International Tables Vol C Tables 4.2.6.8 and 6.1.1.4'
F F 0.0171 0.0103 'International Tables Vol C Tables 4.2.6.8 and 6.1.1.4'
S S 0.1246 0.1234 'International Tables Vol C Tables 4.2.6.8 and 6.1.1.4'
Cu Cu 0.3201 1.2651 'International Tables Vol C Tables 4.2.6.8 and 6.1.1.4'
Ni Ni 0.3393 1.1124 'International Tables Vol C Tables 4.2.6.8 and 6.1.1.4'

loop_
_geom_angle_atom_site_label_1
_geom_angle_atom_site_label_2
_geom_angle_atom_site_label_3
_geom_angle
_geom_angle_site_symmetry_1
_geom_angle_site_symmetry_3
_geom_angle_publ_flag
N3 Cu1 N2 83.0(3) . . ?
N3 Cu1 N4 93.7(4) . . ?
N2 Cu1 N4 175.5(4) . . ?
N3 Cu1 N1 175.1(4) . . ?
N2 Cu1 N1 93.5(4) . . ?
N4 Cu1 N1 89.7(4) . . ?
C1 N1 Cu1 119.7(8) . . ?
C4 N2 C3 117.9(9) . . ?
C4 N2 Cu1 111.2(7) . . ?
C3 N2 Cu1 129.5(7) . . ?
C5 N3 C6 116.2(8) . . ?
C5 N3 Cu1 112.2(7) . . ?
C6 N3 Cu1 129.6(7) . . ?
C8 N4 Cu1 120.3(7) . . ?
C2 C1 N1 116.9(13) . . ?
C1 C2 C3 119.4(14) . . ?
N2 C3 C2 110.7(10) . . ?
O1 C4 N2 128.1(10) . . ?
O1 C4 C5 117.0(10) . . ?
N2 C4 C5 114.9(9) . . ?
O2 C5 N3 127.8(9) . . ?
O2 C5 C4 117.4(9) . . ?
N3 C5 C4 114.8(9) . . ?
N3 C6 C7 111.5(9) . . ?
C8 C7 C6 114.3(10) . . ?
N4 C8 C7 111.8(9) . . ?
N7 Ni1 O2 170.3(3) . . ?
N7 Ni1 O1 93.1(3) . . ?
O2 Ni1 O1 80.9(3) . . ?
N7 Ni1 N5 94.4(4) . . ?
O2 Ni1 N5 93.5(3) . . ?
O1 Ni1 N5 91.4(3) . . ?
N7 Ni1 O3 87.8(3) . . ?
O2 Ni1 O3 84.6(3) . . ?
O1 Ni1 O3 91.2(3) . . ?
N5 Ni1 O3 176.5(3) . . ?
N7 Ni1 N6 96.8(4) . . ?
O2 Ni1 N6 89.7(3) . . ?
O1 Ni1 N6 169.7(3) . . ?
N5 Ni1 N6 84.8(4) . . ?
O3 Ni1 N6 92.2(3) . . ?
C4 O1 Ni1 111.5(6) . . ?
C5 O2 Ni1 113.2(6) . . ?
C9 N5 C12 111.0(10) . . ?
C9 N5 C11 109.2(11) . . ?
C12 N5 C11 106.2(11) . . ?
C9 N5 Ni1 104.4(8) . . ?
C12 N5 Ni1 112.8(7) . . ?
C11 N5 Ni1 113.4(7) . . ?
C14 N6 C13 109.4(10) . . ?
C14 N6 C10 109.8(10) . . ?
C13 N6 C10 110.4(10) . . ?
C14 N6 Ni1 110.5(7) . . ?
C13 N6 Ni1 114.4(7) . . ?
C10 N6 Ni1 102.1(7) . . ?
N5 C9 C10 110.5(11) . . ?
N6 C10 C9 111.2(11) . . ?
N7 C15 S1 178.9(11) . . ?
C15 N7 Ni1 175.9(9) . . ?
F6 P1 F1 91.0(6) . . ?
F6 P1 F3 90.5(5) . . ?
F1 P1 F3 92.9(5) . . ?
F6 P1 F4 93.3(5) . . ?
F1 P1 F4 174.9(6) . . ?
F3 P1 F4 89.8(6) . . ?
F6 P1 F5 90.7(5) . . ?
F1 P1 F5 88.4(5) . . ?
F3 P1 F5 178.2(5) . . ?
F4 P1 F5 88.8(6) . . ?
F6 P1 F2 178.9(5) . . ?
F1 P1 F2 88.0(5) . . ?
F3 P1 F2 88.9(5) . . ?
F4 P1 F2 87.7(5) . . ?
F5 P1 F2 89.9(4) . . ?

loop_
_geom_bond_atom_site_label_1
_geom_bond_atom_site_label_2
_geom_bond_distance
_geom_bond_site_symmetry_2
_geom_bond_publ_flag
Cu1 N3 1.950(8) . ?
Cu1 N2 1.980(8) . ?
Cu1 N4 2.005(9) . ?
Cu1 N1 2.013(10) . ?
N1 C1 1.48(2) . ?
N2 C4 1.286(13) . ?
N2 C3 1.481(13) . ?
N3 C5 1.288(12) . ?
N3 C6 1.470(12) . ?
N4 C8 1.483(14) . ?
C1 C2 1.39(2) . ?
C2 C3 1.49(2) . ?
C4 O1 1.286(12) . ?
C4 C5 1.521(14) . ?
C5 O2 1.283(11) . ?
C6 C7 1.495(15) . ?
C7 C8 1.49(2) . ?
Ni1 N7 2.029(10) . ?
Ni1 O2 2.045(7) . ?
Ni1 O1 2.105(7) . ?
Ni1 N5 2.156(9) . ?
Ni1 O3 2.157(7) . ?
Ni1 N6 2.171(9) . ?
N5 C9 1.46(2) . ?
N5 C12 1.478(14) . ?
N5 C11 1.48(2) . ?
N6 C14 1.45(2) . ?
N6 C13 1.474(14) . ?
N6 C10 1.48(2) . ?
C9 C10 1.51(2) . ?
S1 C15 1.626(11) . ?
C15 N7 1.151(12) . ?
P1 F6 1.538(8) . ?
P1 F1 1.552(9) . ?
P1 F3 1.566(8) . ?
P1 F4 1.570(10) . ?
P1 F5 1.594(9) . ?
P1 F2 1.604(8) . ?

loop_
_geom_torsion_atom_site_label_1
_geom_torsion_atom_site_label_2
_geom_torsion_atom_site_label_3
_geom_torsion_atom_site_label_4
_geom_torsion
_geom_torsion_site_symmetry_1
_geom_torsion_site_symmetry_2
_geom_torsion_site_symmetry_3
_geom_torsion_site_symmetry_4
_geom_torsion_publ_flag
N3 Cu1 N1 C1 51.8(50) . . . . ?
N2 Cu1 N1 C1 8.4(12) . . . . ?
N4 Cu1 N1 C1 -174.8(12) . . . . ?
N3 Cu1 N2 C4 17.4(7) . . . . ?
N4 Cu1 N2 C4 59.6(47) . . . . ?
N1 Cu1 N2 C4 -166.0(7) . . . . ?
N3 Cu1 N2 C3 -176.7(10) . . . . ?
N4 Cu1 N2 C3 -134.6(42) . . . . ?
N1 Cu1 N2 C3 -0.1(10) . . . . ?
N2 Cu1 N3 C5 -17.0(7) . . . . ?
N4 Cu1 N3 C5 166.0(7) . . . . ?
N1 Cu1 N3 C5 -60.7(48) . . . . ?
N2 Cu1 N3 C6 179.6(9) . . . . ?
N4 Cu1 N3 C6 2.7(9) . . . . ?
N1 Cu1 N3 C6 135.9(43) . . . . ?
N3 Cu1 N4 C8 -14.2(9) . . . . ?
N2 Cu1 N4 C8 -56.1(47) . . . . ?
N1 Cu1 N4 C8 169.3(9) . . . . ?
Cu1 N1 C1 C2 -40.6(21) . . . . ?
N1 C1 C2 C3 70.3(23) . . . . ?
C4 N2 C3 C2 -175.3(11) . . . . ?
Cu1 N2 C3 C2 19.7(16) . . . . ?
C1 C2 C3 N2 -56.0(19) . . . . ?
C3 N2 C4 O1 -1.2(16) . . . . ?
Cu1 N2 C4 O1 166.5(9) . . . . ?
C3 N2 C4 C5 177.7(9) . . . . ?
Cu1 N2 C4 C5 -14.6(11) . . . . ?
C6 N3 C5 O2 -2.8(14) . . . . ?
Cu1 N3 C5 O2 -168.6(8) . . . . ?
C6 N3 C5 C4 179.4(8) . . . . ?
Cu1 N3 C5 C4 13.6(10) . . . . ?
O1 C4 C5 O2 1.9(13) . . . . ?
N2 C4 C5 O2 -177.1(9) . . . . ?
O1 C4 C5 N3 179.9(9) . . . . ?
N2 C4 C5 N3 0.9(13) . . . . ?
C5 N3 C6 C7 173.2(9) . . . . ?
Cu1 N3 C6 C7 -24.0(13) . . . . ?
N3 C6 C7 C8 60.5(13) . . . . ?
Cu1 N4 C8 C7 48.3(12) . . . . ?
C6 C7 C8 N4 -75.5(13) . . . . ?
N2 C4 O1 Ni1 178.6(9) . . . . ?
C5 C4 O1 Ni1 -0.3(11) . . . . ?
N7 Ni1 O1 C4 171.5(7) . . . . ?
O2 Ni1 O1 C4 -0.7(7) . . . . ?
N5 Ni1 O1 C4 -94.0(7) . . . . ?
O3 Ni1 O1 C4 83.7(7) . . . . ?
N6 Ni1 O1 C4 -25.5(21) . . . . ?
N3 C5 O2 Ni1 179.8(8) . . . . ?
C4 C5 O2 Ni1 -2.4(10) . . . . ?
N7 Ni1 O2 C5 -50.9(22) . . . . ?
O1 Ni1 O2 C5 1.8(6) . . . . ?
N5 Ni1 O2 C5 92.7(7) . . . . ?
O3 Ni1 O2 C5 -90.4(6) . . . . ?
N6 Ni1 O2 C5 177.4(7) . . . . ?
N7 Ni1 N5 C9 -83.4(9) . . . . ?
O2 Ni1 N5 C9 102.4(8) . . . . ?
O1 Ni1 N5 C9 -176.6(8) . . . . ?
O3 Ni1 N5 C9 44.3(57) . . . . ?
N6 Ni1 N5 C9 13.0(8) . . . . ?
N7 Ni1 N5 C12 156.0(9) . . . . ?
O2 Ni1 N5 C12 -18.2(9) . . . . ?
O1 Ni1 N5 C12 62.8(9) . . . . ?
O3 Ni1 N5 C12 -76.2(56) . . . . ?
N6 Ni1 N5 C12 -107.5(9) . . . . ?
N7 Ni1 N5 C11 35.3(10) . . . . ?
O2 Ni1 N5 C11 -138.9(9) . . . . ?
O1 Ni1 N5 C11 -57.9(9) . . . . ?
O3 Ni1 N5 C11 163.1(51) . . . . ?
N6 Ni1 N5 C11 131.8(9) . . . . ?
N7 Ni1 N6 C14 -133.2(8) . . . . ?
O2 Ni1 N6 C14 39.5(8) . . . . ?
O1 Ni1 N6 C14 64.0(22) . . . . ?
N5 Ni1 N6 C14 133.1(8) . . . . ?
O3 Ni1 N6 C14 -45.1(8) . . . . ?
N7 Ni1 N6 C13 -9.2(10) . . . . ?
O2 Ni1 N6 C13 163.5(9) . . . . ?
O1 Ni1 N6 C13 -172.1(16) . . . . ?
N5 Ni1 N6 C13 -103.0(9) . . . . ?
O3 Ni1 N6 C13 78.8(9) . . . . ?
N7 Ni1 N6 C10 110.1(8) . . . . ?
O2 Ni1 N6 C10 -77.3(8) . . . . ?
O1 Ni1 N6 C10 -52.8(22) . . . . ?
N5 Ni1 N6 C10 16.3(8) . . . . ?
O3 Ni1 N6 C10 -161.9(8) . . . . ?
C12 N5 C9 C10 81.0(13) . . . . ?
C11 N5 C9 C10 -162.3(11) . . . . ?
Ni1 N5 C9 C10 -40.8(12) . . . . ?
C14 N6 C10 C9 -161.0(11) . . . . ?
C13 N6 C10 C9 78.3(13) . . . . ?
Ni1 N6 C10 C9 -43.7(12) . . . . ?
N5 C9 C10 N6 61.2(15) . . . . ?
S1 C15 N7 Ni1 170.8(432) . . . . ?
O2 Ni1 N7 C15 159.0(126) . . . . ?
O1 Ni1 N7 C15 107.2(138) . . . . ?
N5 Ni1 N7 C15 15.5(138) . . . . ?
O3 Ni1 N7 C15 -161.7(138) . . . . ?
N6 Ni1 N7 C15 -69.8(138) . . . . ?
